data_7111603
loop_
_publ_author_name
'DeAngelis, Andrew'
'Boruta, David T.'
'Lubin, Jean-Bernard'
'Plampin, III, James N.'
'Yap, Glenn P. A.'
'Fox, Joseph M.'

_publ_section_title
;
 The chiral crown conformation in paddlewheel complexes
;
_journal_issue 25
_journal_name_full 'Chemical Communications'
_journal_page_first 4541
_journal_page_last 4543
_journal_paper_doi 10.1039/c001557a
_journal_volume 46
_journal_year 2010
_chemical_absolute_configuration syn
_chemical_formula_sum 'C78 H63 N9 O16 Rh2'
_chemical_formula_weight 1588.19
_chemical_name_systematic
;
?
;
_space_group_IT_number 4
_symmetry_cell_setting monoclinic
_symmetry_space_group_name_Hall 'P 2yb'
_symmetry_space_group_name_H-M 'P 1 21 1'
_atom_sites_solution_hydrogens geom
_atom_sites_solution_primary direct
_atom_sites_solution_secondary difmap
_audit_creation_method SHELXL-97
_cell_angle_alpha 90.00
_cell_angle_beta 107.947(4)
_cell_angle_gamma 90.00
_cell_formula_units_Z 2
_cell_length_a 12.649(4)
_cell_length_b 24.398(7)
_cell_length_c 12.670(4)
_cell_measurement_reflns_used 997
_cell_measurement_temperature 200(2)
_cell_measurement_theta_max 25.53
_cell_measurement_theta_min 2.38
_cell_volume 3720(2)
_computing_cell_refinement 'SAINT (Bruker, 2002)'
_computing_data_collection 'SMART (Bruker, 2002)'
_computing_data_reduction SAINT
_computing_molecular_graphics 'SHELXTL (Sheldrick, 2001)'
_computing_publication_material 'SHELXTL (Sheldrick, 2001)'
_computing_structure_refinement 'SHELXL-97 (Sheldrick, 1997)'
_computing_structure_solution 'SHELXS-97 (Sheldrick, 1990)'
_diffrn_ambient_temperature 200(2)
_diffrn_detector_area_resol_mean 836.6
_diffrn_measured_fraction_theta_full 0.999
_diffrn_measured_fraction_theta_max 0.998
_diffrn_measurement_device_type 'Bruker AXS APEX diffractometer'
_diffrn_measurement_method \w
_diffrn_radiation_monochromator graphite
_diffrn_radiation_source 'fine-focus sealed tube'
_diffrn_radiation_type MoK\a
_diffrn_radiation_wavelength 0.71073
_diffrn_reflns_av_R_equivalents 0.0403
_diffrn_reflns_av_sigmaI/netI 0.0450
_diffrn_reflns_limit_h_max 16
_diffrn_reflns_limit_h_min -16
_diffrn_reflns_limit_k_max 32
_diffrn_reflns_limit_k_min -32
_diffrn_reflns_limit_l_max 16
_diffrn_reflns_limit_l_min -16
_diffrn_reflns_number 51127
_diffrn_reflns_theta_full 25.00
_diffrn_reflns_theta_max 28.34
_diffrn_reflns_theta_min 1.67
_diffrn_standards_decay_% 1
_diffrn_standards_interval_count 0
_diffrn_standards_interval_time 0
_diffrn_standards_number 0
_exptl_absorpt_coefficient_mu 0.517
_exptl_absorpt_correction_T_max 0.9159
_exptl_absorpt_correction_T_min 0.8812
_exptl_absorpt_correction_type multi-scan
_exptl_absorpt_process_details 'SADABS (Sheldrick, 2003)'
_exptl_crystal_colour red
_exptl_crystal_density_diffrn 1.418
_exptl_crystal_density_method 'not measured'
_exptl_crystal_description block
_exptl_crystal_F_000 1624
_exptl_crystal_size_max 0.25
_exptl_crystal_size_mid 0.22
_exptl_crystal_size_min 0.17
_refine_diff_density_max 1.198
_refine_diff_density_min -0.557
_refine_diff_density_rms 0.088
_refine_ls_abs_structure_details 'Flack H D (1983), Acta Cryst. A39, 876-881: 8987 Friedel pairs'
_refine_ls_abs_structure_Flack 0.03(2)
_refine_ls_extinction_method none
_refine_ls_goodness_of_fit_ref 1.023
_refine_ls_hydrogen_treatment constr
_refine_ls_matrix_type full
_refine_ls_number_parameters 903
_refine_ls_number_reflns 18446
_refine_ls_number_restraints 16
_refine_ls_restrained_S_all 1.025
_refine_ls_R_factor_all 0.0597
_refine_ls_R_factor_gt 0.0525
_refine_ls_shift/su_max 0.010
_refine_ls_shift/su_mean 0.002
_refine_ls_structure_factor_coef Fsqd
_refine_ls_weighting_details 'calc w=1/[\s^2^(Fo^2^)+(0.0835P)^2^+2.5054P] where P=(Fo^2^+2Fc^2^)/3'
_refine_ls_weighting_scheme calc
_refine_ls_wR_factor_gt 0.1383
_refine_ls_wR_factor_ref 0.1444
_reflns_number_gt 16477
_reflns_number_total 18446
_reflns_threshold_expression >2sigma(I)
_cod_data_source_file C001557Asup1.cif
_cod_data_source_block joef099a
_cod_depositor_comments
;
The following automatic conversions were performed:

'_symmetry_cell_setting' value 'Monoclinic' changed to 'monoclinic'
according to /home/saulius/struct/CIF-dictionaries/cif_core.dic
dictionary named 'cif_core.dic' version 2.4.2 from 2011-04-26.

Automatic conversion script
Id: cif_fix_values 1891 2012-01-12 08:04:46Z andrius 
;
_cod_original_cell_volume 3719.9(18)
_cod_original_sg_symbol_H-M P2(1)
_cod_database_code 7111603

loop_
_symmetry_equiv_pos_as_xyz
'x, y, z'
'-x, y+1/2, -z'

loop_
_atom_site_label
_atom_site_type_symbol
_atom_site_fract_x
_atom_site_fract_y
_atom_site_fract_z
_atom_site_U_iso_or_equiv
_atom_site_adp_type
_atom_site_occupancy
_atom_site_symmetry_multiplicity
_atom_site_calc_flag
_atom_site_refinement_flags
Rh1 Rh 0.46348(3) 0.032044(12) 0.30318(3) 0.03192(9) Uani 1 1 d .
Rh2 Rh 0.55053(3) -0.031232(12) 0.21100(3) 0.03271(9) Uani 1 1 d .
N1 N 0.1252(3) -0.07183(18) 0.1272(4) 0.0437(9) Uani 1 1 d .
N2 N 0.5036(4) -0.10526(18) 0.5807(4) 0.0474(10) Uani 1 1 d .
N3 N 0.8531(3) 0.09240(19) 0.2750(4) 0.0430(9) Uani 1 1 d .
N4 N 0.3931(3) 0.07598(18) -0.1198(3) 0.0421(9) Uani 1 1 d .
N5 N 0.3844(3) 0.09270(18) 0.3883(3) 0.0339(8) Uani 1 1 d .
N6 N 0.6333(4) -0.0889(2) 0.1231(4) 0.0427(10) Uani 1 1 d .
O1 O 0.3231(3) -0.01266(15) 0.2461(3) 0.0386(8) Uani 1 1 d .
O2 O 0.4085(3) -0.07596(15) 0.1707(3) 0.0399(8) Uani 1 1 d .
O3 O 0.0514(4) -0.0621(2) 0.2710(4) 0.0648(11) Uani 1 1 d .
O4 O 0.1436(4) -0.0745(3) -0.0499(4) 0.0801(14) Uani 1 1 d .
O5 O 0.5084(3) -0.01964(15) 0.4376(3) 0.0390(8) Uani 1 1 d .
O6 O 0.6005(3) -0.07495(15) 0.3546(3) 0.0372(7) Uani 1 1 d .
O7 O 0.5883(6) -0.0775(3) 0.7555(4) 0.098(2) Uani 1 1 d .
O8 O 0.3683(4) -0.1409(2) 0.4242(5) 0.0790(14) Uani 1 1 d .
O9 O 0.6087(3) 0.07379(15) 0.3541(3) 0.0397(8) Uani 1 1 d .
O10 O 0.6895(3) 0.01846(15) 0.2590(3) 0.0388(8) Uani 1 1 d .
O11 O 1.0179(4) 0.0713(2) 0.4069(4) 0.0703(12) Uani 1 1 d .
O12 O 0.7237(3) 0.12087(19) 0.1114(4) 0.0633(11) Uani 1 1 d .
O13 O 0.4271(3) 0.07954(14) 0.1647(3) 0.0378(7) Uani 1 1 d .
O14 O 0.4963(3) 0.01594(15) 0.0725(3) 0.0416(8) Uani 1 1 d .
O15 O 0.5475(3) 0.07770(18) -0.1805(3) 0.0571(10) Uani 1 1 d .
O16 O 0.2224(4) 0.0569(2) -0.1010(4) 0.0751(14) Uani 1 1 d .
C1 C 0.3288(4) -0.0586(2) 0.2025(4) 0.0380(11) Uani 1 1 d .
C2 C 0.2304(4) -0.0971(2) 0.1899(4) 0.0423(11) Uani 1 1 d .
H2A H 0.2261 -0.1036 0.2664 0.051 Uiso 1 1 calc R
C3 C 0.0428(4) -0.0589(2) 0.1743(5) 0.0499(13) Uani 1 1 d .
C4 C -0.0535(5) -0.0406(2) 0.0815(6) 0.0585(15) Uani 1 1 d .
C5 C -0.1570(5) -0.0231(3) 0.0828(8) 0.082(2) Uani 1 1 d .
H5A H -0.1775 -0.0217 0.1489 0.098 Uiso 1 1 calc R
C6 C -0.2309(7) -0.0074(4) -0.0230(12) 0.107(4) Uani 1 1 d .
H6A H -0.3012 0.0079 -0.0271 0.129 Uiso 1 1 calc R
C7 C -0.2022(9) -0.0139(5) -0.1211(11) 0.122(5) Uani 1 1 d .
H7A H -0.2562 -0.0061 -0.1903 0.147 Uiso 1 1 calc R
C8 C -0.1036(7) -0.0305(4) -0.1200(8) 0.098(3) Uani 1 1 d .
H8A H -0.0835 -0.0326 -0.1862 0.118 Uiso 1 1 calc R
C9 C -0.0272(5) -0.0453(3) -0.0152(6) 0.0641(16) Uani 1 1 d .
C10 C 0.0875(5) -0.0644(3) 0.0124(5) 0.0550(13) Uani 1 1 d .
C11 C 0.2471(5) -0.1538(3) 0.1434(6) 0.0557(15) Uani 1 1 d .
H11A H 0.2587 -0.1487 0.0702 0.067 Uiso 1 1 calc R
H11B H 0.3151 -0.1708 0.1937 0.067 Uiso 1 1 calc R
C12 C 0.1039(11) -0.2010(4) 0.2125(9) 0.120(4) Uani 1 1 d .
H12A H 0.1299 -0.1817 0.2807 0.144 Uiso 1 1 calc R
C13 C 0.0158(13) -0.2392(6) 0.1947(11) 0.145(6) Uani 1 1 d .
H13A H -0.0146 -0.2471 0.2528 0.174 Uiso 1 1 calc R
C14 C -0.0248(8) -0.2641(4) 0.0963(10) 0.096(3) Uani 1 1 d .
H14A H -0.0876 -0.2874 0.0844 0.115 Uiso 1 1 calc R
C15 C 0.0192(7) -0.2576(3) 0.0154(7) 0.078(2) Uani 1 1 d .
H15A H -0.0071 -0.2779 -0.0517 0.094 Uiso 1 1 calc R
C16 C 0.1043(6) -0.2205(3) 0.0313(7) 0.074(2) Uani 1 1 d .
H16A H 0.1329 -0.2137 -0.0286 0.089 Uiso 1 1 calc R
C17 C 0.1510(5) -0.1922(3) 0.1303(6) 0.0539(14) Uani 1 1 d .
C18 C 0.5643(4) -0.0623(2) 0.4319(4) 0.0358(10) Uani 1 1 d .
C19 C 0.5932(4) -0.1004(2) 0.5328(4) 0.0408(10) Uani 1 1 d .
H19A H 0.6573 -0.0834 0.5906 0.049 Uiso 1 1 calc R
C20 C 0.5103(8) -0.0948(3) 0.6902(5) 0.072(2) Uani 1 1 d .
C21 C 0.4009(10) -0.1125(3) 0.6983(9) 0.099(4) Uani 1 1 d .
C22 C 0.3615(18) -0.1069(5) 0.7941(12) 0.210(10) Uani 1 1 d .
H22A H 0.4078 -0.0916 0.8616 0.252 Uiso 1 1 calc R
C23 C 0.263(2) -0.1230(7) 0.7852(19) 0.232(16) Uani 1 1 d .
H23A H 0.2367 -0.1216 0.8477 0.279 Uiso 1 1 calc R
C24 C 0.198(2) -0.1417(8) 0.690(3) 0.266(19) Uani 1 1 d .
H24A H 0.1240 -0.1513 0.6860 0.319 Uiso 1 1 calc R
C25 C 0.2277(10) -0.1485(5) 0.5951(15) 0.146(6) Uani 1 1 d .
H25A H 0.1774 -0.1635 0.5296 0.176 Uiso 1 1 calc R
C26 C 0.3344(8) -0.1326(3) 0.5987(10) 0.088(3) Uani 1 1 d .
C27 C 0.3975(6) -0.1282(2) 0.5214(7) 0.0630(17) Uani 1 1 d .
C28 C 0.6315(5) -0.1575(3) 0.5079(5) 0.0514(14) Uani 1 1 d .
H28A H 0.5701 -0.1759 0.4510 0.062 Uiso 1 1 calc R
H28B H 0.6948 -0.1536 0.4780 0.062 Uiso 1 1 calc R
C29 C 0.7604(6) -0.1808(3) 0.7003(6) 0.0659(17) Uani 1 1 d .
H29A H 0.8053 -0.1505 0.6948 0.079 Uiso 1 1 calc R
C30 C 0.7895(7) -0.2114(3) 0.7936(6) 0.078(2) Uani 1 1 d .
H30A H 0.8540 -0.2019 0.8526 0.094 Uiso 1 1 calc R
C31 C 0.7294(10) -0.2549(4) 0.8047(7) 0.096(3) Uani 1 1 d .
H31A H 0.7536 -0.2770 0.8694 0.115 Uiso 1 1 calc R
C32 C 0.6329(8) -0.2678(3) 0.7229(7) 0.080(2) Uani 1 1 d .
H32A H 0.5881 -0.2976 0.7321 0.096 Uiso 1 1 calc R
C33 C 0.6010(8) -0.2358(3) 0.6241(6) 0.077(2) Uani 1 1 d .
H33A H 0.5347 -0.2443 0.5663 0.092 Uiso 1 1 calc R
C34 C 0.6668(6) -0.1926(2) 0.6127(5) 0.0562(15) Uani 1 1 d .
C35 C 0.6853(4) 0.0600(2) 0.3171(4) 0.0378(10) Uani 1 1 d .
C36 C 0.7877(4) 0.0982(3) 0.3485(5) 0.0487(12) Uani 1 1 d .
H36A H 0.8359 0.0859 0.4231 0.058 Uiso 1 1 calc R
C37 C 0.9679(4) 0.0811(3) 0.3133(5) 0.0477(13) Uani 1 1 d .
C38 C 1.0057(4) 0.0860(2) 0.2151(5) 0.0472(11) Uani 1 1 d .
C39 C 1.1104(5) 0.0747(3) 0.2047(6) 0.0636(16) Uani 1 1 d .
H39A H 1.1706 0.0639 0.2670 0.076 Uiso 1 1 calc R
C40 C 1.1237(6) 0.0798(3) 0.1023(7) 0.0691(19) Uani 1 1 d .
H40A H 1.1934 0.0715 0.0923 0.083 Uiso 1 1 calc R
C41 C 1.0365(7) 0.0968(3) 0.0136(7) 0.078(2) Uani 1 1 d .
H41A H 1.0493 0.1024 -0.0556 0.094 Uiso 1 1 calc R
C42 C 0.9287(6) 0.1063(3) 0.0206(6) 0.0669(17) Uani 1 1 d .
H42A H 0.8677 0.1154 -0.0424 0.080 Uiso 1 1 calc R
C43 C 0.9182(5) 0.1013(2) 0.1258(5) 0.0512(12) Uani 1 1 d .
C44 C 0.8191(4) 0.1073(2) 0.1640(5) 0.0504(12) Uani 1 1 d .
C45 C 0.7589(6) 0.1578(3) 0.3617(8) 0.076(2) Uani 1 1 d .
H45A H 0.7017 0.1703 0.2934 0.091 Uiso 1 1 calc R
H45B H 0.7277 0.1611 0.4242 0.091 Uiso 1 1 calc R
C46 C 0.9309(10) 0.1986(5) 0.4917(10) 0.128(5) Uani 1 1 d .
H46A H 0.9125 0.1808 0.5504 0.153 Uiso 1 1 calc R
C47 C 1.0265(10) 0.2294(5) 0.5123(12) 0.132(5) Uani 1 1 d .
H47A H 1.0727 0.2332 0.5869 0.158 Uiso 1 1 calc R
C48 C 1.0584(8) 0.2553(5) 0.4285(10) 0.109(4) Uani 1 1 d .
H48A H 1.1253 0.2758 0.4443 0.131 Uiso 1 1 calc R
C49 C 0.9899(10) 0.2497(5) 0.3248(12) 0.115(4) Uani 1 1 d .
H49A H 1.0101 0.2661 0.2657 0.139 Uiso 1 1 calc R
C50 C 0.8866(7) 0.2199(4) 0.2991(9) 0.087(3) Uani 1 1 d .
H50A H 0.8372 0.2182 0.2255 0.105 Uiso 1 1 calc R
C51 C 0.8626(7) 0.1942(4) 0.3840(8) 0.084(3) Uani 1 1 d .
C52 C 0.4540(4) 0.0620(2) 0.0823(4) 0.0342(10) Uani 1 1 d .
C53 C 0.4440(4) 0.1023(2) -0.0127(4) 0.0403(10) Uani 1 1 d .
H53A H 0.5213 0.1127 -0.0098 0.048 Uiso 1 1 calc R
C54 C 0.4513(4) 0.0655(2) -0.1956(4) 0.0419(11) Uani 1 1 d .
C55 C 0.3701(4) 0.0391(2) -0.2917(4) 0.0428(10) Uani 1 1 d .
C56 C 0.3797(5) 0.0221(2) -0.3910(4) 0.0526(13) Uani 1 1 d .
H56A H 0.4479 0.0258 -0.4072 0.063 Uiso 1 1 calc R
C57 C 0.2876(6) -0.0005(3) -0.4672(5) 0.0606(15) Uani 1 1 d .
H57A H 0.2923 -0.0116 -0.5375 0.073 Uiso 1 1 calc R
C58 C 0.1902(6) -0.0074(3) -0.4444(5) 0.0642(16) Uani 1 1 d .
H58A H 0.1282 -0.0231 -0.4988 0.077 Uiso 1 1 calc R
C59 C 0.1801(6) 0.0083(3) -0.3423(5) 0.0707(18) Uani 1 1 d .
H59A H 0.1134 0.0023 -0.3244 0.085 Uiso 1 1 calc R
C60 C 0.2710(4) 0.0329(3) -0.2687(4) 0.0511(11) Uani 1 1 d .
C61 C 0.2866(5) 0.0549(3) -0.1546(4) 0.0516(13) Uani 1 1 d .
C62 C 0.3841(5) 0.1551(2) -0.0003(5) 0.0486(13) Uani 1 1 d .
H62A H 0.3037 0.1473 -0.0172 0.058 Uiso 1 1 calc R
H62B H 0.4122 0.1676 0.0778 0.058 Uiso 1 1 calc R
C63 C 0.3310(7) 0.2102(3) -0.1779(6) 0.0714(18) Uani 1 1 d .
H63A H 0.2693 0.1866 -0.2070 0.086 Uiso 1 1 calc R
C64 C 0.3476(10) 0.2532(4) -0.2431(7) 0.093(3) Uani 1 1 d .
H64A H 0.2970 0.2588 -0.3152 0.111 Uiso 1 1 calc R
C65 C 0.4350(9) 0.2868(3) -0.2043(8) 0.086(3) Uani 1 1 d .
H65A H 0.4474 0.3152 -0.2503 0.103 Uiso 1 1 calc R
C66 C 0.5077(8) 0.2805(4) -0.0976(9) 0.095(3) Uani 1 1 d .
H66A H 0.5678 0.3050 -0.0681 0.114 Uiso 1 1 calc R
C67 C 0.4883(7) 0.2361(4) -0.0352(7) 0.085(2) Uani 1 1 d .
H67A H 0.5381 0.2300 0.0371 0.102 Uiso 1 1 calc R
C68 C 0.3991(5) 0.2012(2) -0.0756(5) 0.0505(13) Uani 1 1 d .
C69 C 0.3383(5) 0.1199(2) 0.4302(5) 0.0481(13) Uani 1 1 d .
C70 C 0.2748(9) 0.1526(4) 0.4839(9) 0.094(3) Uani 1 1 d .
H70A H 0.2460 0.1851 0.4389 0.141 Uiso 1 1 calc R
H70B H 0.3226 0.1639 0.5573 0.141 Uiso 1 1 calc R
H70C H 0.2126 0.1309 0.4921 0.141 Uiso 1 1 calc R
C71 C 0.6636(6) -0.1169(3) 0.0705(5) 0.0564(15) Uani 1 1 d .
C72 C 0.7102(9) -0.1526(3) 0.0020(8) 0.093(3) Uani 1 1 d .
H72A H 0.7845 -0.1648 0.0460 0.139 Uiso 1 1 calc R
H72B H 0.7152 -0.1321 -0.0628 0.139 Uiso 1 1 calc R
H72C H 0.6618 -0.1845 -0.0226 0.139 Uiso 1 1 calc R
N7 N 0.8545(12) -0.0484(6) 0.5803(11) 0.166(5) Uiso 1 1 d DU
C73 C 0.8723(10) -0.0629(5) 0.4966(10) 0.113(3) Uiso 1 1 d DU
C74 C 0.8726(11) -0.0871(6) 0.3986(10) 0.140(5) Uiso 1 1 d DU
H74A H 0.9405 -0.0769 0.3818 0.209 Uiso 1 1 calc R
H74B H 0.8076 -0.0746 0.3386 0.209 Uiso 1 1 calc R
H74C H 0.8696 -0.1270 0.4057 0.209 Uiso 1 1 calc R
N8 N -0.117(2) 0.0975(11) -0.314(2) 0.298(11) Uiso 1 1 d DU
C75 C -0.218(3) 0.096(2) -0.315(4) 0.54(3) Uiso 1 1 d DU
C76 C -0.3017(17) 0.0630(9) -0.3831(17) 0.220(9) Uiso 1 1 d DU
H76A H -0.3683 0.0654 -0.3594 0.331 Uiso 1 1 calc R
H76B H -0.2760 0.0249 -0.3775 0.331 Uiso 1 1 calc R
H76C H -0.3194 0.0754 -0.4602 0.331 Uiso 1 1 calc R
N9 N 0.555(2) 0.1924(11) -0.3827(19) 0.282(10) Uiso 1 1 d DU
C77 C 0.650(2) 0.1924(12) -0.318(2) 0.253(11) Uiso 1 1 d DU
C78 C 0.6940(19) 0.1870(10) -0.2049(19) 0.241(10) Uiso 1 1 d DU
H78A H 0.7745 0.1927 -0.1829 0.362 Uiso 1 1 calc R
H78B H 0.6782 0.1502 -0.1828 0.362 Uiso 1 1 calc R
H78C H 0.6604 0.2143 -0.1683 0.362 Uiso 1 1 calc R

loop_
_atom_site_aniso_label
_atom_site_aniso_U_11
_atom_site_aniso_U_22
_atom_site_aniso_U_33
_atom_site_aniso_U_23
_atom_site_aniso_U_13
_atom_site_aniso_U_12
Rh1 0.03564(16) 0.03482(19) 0.03146(15) 0.00011(14) 0.01939(12) 0.00156(14)
Rh2 0.03635(16) 0.03611(19) 0.03132(15) -0.00044(14) 0.01874(13) 0.00261(14)
N1 0.036(2) 0.048(2) 0.054(2) -0.0022(19) 0.0245(18) -0.0034(17)
N2 0.064(3) 0.046(2) 0.043(2) 0.0037(18) 0.032(2) 0.006(2)
N3 0.0361(19) 0.050(2) 0.049(2) -0.0030(19) 0.0224(17) -0.0082(18)
N4 0.047(2) 0.048(2) 0.040(2) 0.0067(17) 0.0254(18) 0.0020(18)
N5 0.0341(18) 0.035(2) 0.045(2) 0.0003(17) 0.0298(17) -0.0044(16)
N6 0.046(2) 0.043(3) 0.046(2) -0.0045(19) 0.0246(19) -0.0008(19)
O1 0.0345(16) 0.0422(19) 0.0453(18) -0.0042(15) 0.0214(14) 0.0012(13)
O2 0.0400(17) 0.0406(19) 0.0427(18) -0.0041(15) 0.0182(15) 0.0014(15)
O3 0.057(2) 0.085(3) 0.068(3) -0.001(2) 0.042(2) -0.006(2)
O4 0.081(3) 0.112(4) 0.057(3) 0.005(3) 0.035(2) 0.010(3)
O5 0.0467(18) 0.044(2) 0.0334(15) 0.0018(13) 0.0231(14) 0.0080(15)
O6 0.0359(16) 0.0428(19) 0.0384(17) 0.0026(14) 0.0197(14) 0.0057(14)
O7 0.139(5) 0.099(5) 0.050(3) -0.020(3) 0.022(3) 0.009(4)
O8 0.070(3) 0.068(3) 0.093(4) -0.014(3) 0.017(3) -0.004(2)
O9 0.0380(17) 0.046(2) 0.0438(18) -0.0099(15) 0.0248(15) -0.0044(15)
O10 0.0361(16) 0.043(2) 0.0463(18) -0.0067(14) 0.0260(14) -0.0052(13)
O11 0.053(2) 0.099(4) 0.060(3) 0.007(2) 0.018(2) 0.007(2)
O12 0.043(2) 0.070(3) 0.076(3) 0.009(2) 0.018(2) 0.0067(19)
O13 0.0488(19) 0.0400(19) 0.0343(16) 0.0030(13) 0.0268(14) 0.0063(14)
O14 0.057(2) 0.042(2) 0.0333(16) 0.0051(13) 0.0250(16) 0.0087(16)
O15 0.051(2) 0.072(3) 0.063(2) -0.005(2) 0.0390(19) -0.0026(19)
O16 0.054(2) 0.124(4) 0.065(3) -0.012(3) 0.043(2) -0.010(2)
C1 0.033(2) 0.045(3) 0.037(2) 0.004(2) 0.0138(19) 0.003(2)
C2 0.040(2) 0.041(3) 0.046(3) 0.000(2) 0.013(2) -0.001(2)
C3 0.042(3) 0.045(3) 0.066(3) -0.008(3) 0.021(2) -0.011(2)
C4 0.041(3) 0.045(3) 0.094(4) 0.001(3) 0.026(3) -0.007(2)
C5 0.041(3) 0.050(4) 0.149(7) 0.005(4) 0.023(4) -0.005(3)
C6 0.047(4) 0.063(5) 0.189(12) 0.015(6) 0.003(6) -0.002(3)
C7 0.079(7) 0.100(8) 0.140(10) 0.039(7) -0.036(6) -0.014(5)
C8 0.073(5) 0.110(7) 0.094(6) 0.034(6) 0.001(4) -0.008(5)
C9 0.049(3) 0.062(4) 0.073(4) 0.012(3) 0.007(3) -0.009(3)
C10 0.051(3) 0.065(4) 0.050(3) 0.001(3) 0.017(2) -0.003(3)
C11 0.045(3) 0.043(3) 0.074(4) -0.008(3) 0.010(3) -0.002(2)
C12 0.199(12) 0.085(6) 0.104(7) -0.023(5) 0.086(8) -0.073(8)
C13 0.210(13) 0.121(10) 0.166(11) -0.030(8) 0.149(11) -0.085(10)
C14 0.069(5) 0.082(6) 0.147(9) -0.021(6) 0.048(6) -0.025(4)
C15 0.079(5) 0.054(4) 0.088(5) 0.002(4) 0.006(4) -0.012(3)
C16 0.068(4) 0.054(4) 0.081(5) 0.012(3) -0.003(4) -0.011(3)
C17 0.052(3) 0.038(3) 0.073(4) -0.003(3) 0.021(3) 0.002(2)
C18 0.035(2) 0.043(3) 0.033(2) 0.0018(19) 0.0155(18) -0.0015(19)
C19 0.044(2) 0.046(3) 0.037(2) 0.003(2) 0.019(2) 0.008(2)
C20 0.134(7) 0.050(3) 0.047(3) 0.012(3) 0.050(4) 0.029(4)
C21 0.158(9) 0.061(4) 0.134(8) 0.046(5) 0.128(8) 0.038(5)
C22 0.43(3) 0.111(8) 0.213(14) 0.093(9) 0.290(19) 0.126(13)
C23 0.43(4) 0.110(11) 0.31(3) 0.114(14) 0.34(3) 0.131(17)
C24 0.34(3) 0.127(14) 0.51(5) 0.10(2) 0.39(4) 0.054(16)
C25 0.117(8) 0.081(6) 0.282(18) 0.026(9) 0.121(11) 0.005(6)
C26 0.103(6) 0.056(4) 0.137(8) 0.022(5) 0.084(6) 0.012(4)
C27 0.061(4) 0.043(3) 0.100(5) 0.016(3) 0.047(4) 0.009(3)
C28 0.061(3) 0.055(3) 0.046(3) 0.010(2) 0.029(3) 0.017(3)
C29 0.058(4) 0.077(4) 0.065(4) 0.018(3) 0.024(3) 0.020(3)
C30 0.081(5) 0.089(5) 0.070(4) 0.028(4) 0.030(4) 0.036(4)
C31 0.154(9) 0.076(5) 0.064(5) 0.028(4) 0.043(5) 0.043(6)
C32 0.130(7) 0.056(4) 0.076(5) 0.009(3) 0.063(5) -0.011(4)
C33 0.124(6) 0.056(4) 0.063(4) 0.006(3) 0.046(4) 0.017(4)
C34 0.081(4) 0.042(3) 0.060(3) 0.009(2) 0.044(3) 0.018(3)
C35 0.037(2) 0.049(3) 0.034(2) -0.004(2) 0.0196(19) -0.002(2)
C36 0.038(2) 0.054(3) 0.062(3) -0.012(3) 0.026(2) -0.008(2)
C37 0.036(2) 0.054(3) 0.055(3) -0.006(2) 0.015(2) -0.005(2)
C38 0.043(3) 0.046(3) 0.059(3) -0.001(2) 0.027(2) -0.004(2)
C39 0.043(3) 0.057(3) 0.098(5) -0.008(3) 0.032(3) 0.002(2)
C40 0.058(3) 0.081(5) 0.094(5) 0.007(4) 0.060(4) 0.005(3)
C41 0.099(5) 0.071(4) 0.096(5) 0.022(4) 0.075(5) 0.009(4)
C42 0.080(4) 0.067(4) 0.065(4) 0.014(3) 0.040(3) -0.001(3)
C43 0.051(3) 0.044(3) 0.068(3) 0.003(2) 0.034(3) -0.006(2)
C44 0.044(3) 0.048(3) 0.060(3) 0.006(2) 0.016(2) -0.004(2)
C45 0.066(4) 0.058(4) 0.131(7) -0.043(4) 0.070(4) -0.024(3)
C46 0.134(9) 0.157(10) 0.120(8) -0.076(8) 0.080(7) -0.092(8)
C47 0.121(9) 0.132(9) 0.166(12) -0.069(9) 0.078(9) -0.056(8)
C48 0.079(6) 0.125(8) 0.132(9) -0.034(7) 0.046(6) -0.041(6)
C49 0.122(8) 0.081(7) 0.165(11) -0.015(7) 0.075(8) -0.035(6)
C50 0.081(5) 0.070(5) 0.133(8) -0.017(5) 0.065(5) -0.024(4)
C51 0.091(5) 0.066(5) 0.113(7) -0.035(5) 0.058(5) -0.028(4)
C52 0.037(2) 0.039(3) 0.028(2) -0.0015(18) 0.0134(18) 0.0019(19)
C53 0.052(3) 0.041(3) 0.035(2) 0.0050(19) 0.024(2) 0.003(2)
C54 0.051(3) 0.043(3) 0.038(2) 0.0079(19) 0.023(2) 0.015(2)
C55 0.053(3) 0.043(3) 0.042(2) 0.009(2) 0.029(2) 0.007(2)
C56 0.073(3) 0.051(3) 0.044(3) 0.003(2) 0.032(3) 0.011(3)
C57 0.088(4) 0.061(4) 0.036(3) 0.002(2) 0.023(3) 0.009(3)
C58 0.074(4) 0.065(4) 0.050(3) 0.000(3) 0.014(3) -0.008(3)
C59 0.073(4) 0.086(5) 0.053(3) 0.003(3) 0.019(3) 0.003(4)
C60 0.057(3) 0.060(3) 0.040(2) 0.006(3) 0.020(2) 0.008(3)
C61 0.054(3) 0.070(4) 0.039(2) 0.003(2) 0.026(2) 0.014(3)
C62 0.070(4) 0.045(3) 0.044(3) 0.006(2) 0.036(3) 0.011(3)
C63 0.093(5) 0.057(4) 0.062(4) 0.012(3) 0.020(4) 0.004(3)
C64 0.157(9) 0.069(5) 0.064(5) 0.019(4) 0.052(5) 0.023(6)
C65 0.146(8) 0.052(4) 0.095(6) 0.023(4) 0.088(6) 0.019(5)
C66 0.105(6) 0.074(5) 0.125(8) 0.021(5) 0.062(6) -0.011(5)
C67 0.079(5) 0.093(6) 0.081(5) 0.021(4) 0.021(4) -0.021(4)
C68 0.069(3) 0.041(3) 0.053(3) 0.012(2) 0.036(3) 0.010(3)
C69 0.055(3) 0.045(3) 0.056(3) 0.001(2) 0.033(3) -0.002(2)
C70 0.129(8) 0.069(5) 0.114(7) -0.018(5) 0.082(7) -0.003(5)
C71 0.083(4) 0.042(3) 0.057(3) -0.012(3) 0.042(3) -0.002(3)
C72 0.159(8) 0.053(4) 0.103(6) -0.011(4) 0.095(6) 0.028(5)

loop_
_atom_type_symbol
_atom_type_description
_atom_type_scat_dispersion_real
_atom_type_scat_dispersion_imag
_atom_type_scat_source
C C 0.0033 0.0016 'International Tables Vol C Tables 4.2.6.8 and 6.1.1.4'
H H 0.0000 0.0000 'International Tables Vol C Tables 4.2.6.8 and 6.1.1.4'
N N 0.0061 0.0033 'International Tables Vol C Tables 4.2.6.8 and 6.1.1.4'
O O 0.0106 0.0060 'International Tables Vol C Tables 4.2.6.8 and 6.1.1.4'
Rh Rh -1.1178 0.9187 'International Tables Vol C Tables 4.2.6.8 and 6.1.1.4'

loop_
_geom_angle_atom_site_label_1
_geom_angle_atom_site_label_2
_geom_angle_atom_site_label_3
_geom_angle
O1 Rh1 O9 176.19(14)
O1 Rh1 O13 93.35(15)
O9 Rh1 O13 86.00(15)
O1 Rh1 O5 87.34(15)
O9 Rh1 O5 93.01(15)
O13 Rh1 O5 175.33(13)
O1 Rh1 N5 93.18(14)
O9 Rh1 N5 90.59(14)
O13 Rh1 N5 91.32(14)
O5 Rh1 N5 93.25(14)
O1 Rh1 Rh2 87.87(10)
O9 Rh1 Rh2 88.35(10)
O13 Rh1 Rh2 87.85(9)
O5 Rh1 Rh2 87.56(9)
N5 Rh1 Rh2 178.70(10)
O14 Rh2 O2 92.89(15)
O14 Rh2 O6 176.40(14)
O2 Rh2 O6 87.15(14)
O14 Rh2 O10 87.25(16)
O2 Rh2 O10 175.42(14)
O6 Rh2 O10 92.43(14)
O14 Rh2 N6 90.66(16)
O2 Rh2 N6 92.88(15)
O6 Rh2 N6 92.94(16)
O10 Rh2 N6 91.70(15)
O14 Rh2 Rh1 88.42(10)
O2 Rh2 Rh1 87.98(10)
O6 Rh2 Rh1 87.98(10)
O10 Rh2 Rh1 87.44(9)
N6 Rh2 Rh1 178.77(12)
C3 N1 C10 111.0(5)
C3 N1 C2 122.8(5)
C10 N1 C2 125.7(4)
C20 N2 C19 126.2(6)
C20 N2 C27 110.8(6)
C19 N2 C27 122.6(5)
C44 N3 C37 111.4(4)
C44 N3 C36 125.0(5)
C37 N3 C36 122.4(5)
C61 N4 C54 112.3(4)
C61 N4 C53 124.6(4)
C54 N4 C53 122.9(4)
C69 N5 Rh1 174.4(4)
C71 N6 Rh2 172.3(5)
C1 O1 Rh1 118.3(3)
C1 O2 Rh2 118.0(3)
C18 O5 Rh1 118.1(3)
C18 O6 Rh2 119.1(3)
C35 O9 Rh1 118.6(3)
C35 O10 Rh2 117.3(3)
C52 O13 Rh1 118.1(3)
C52 O14 Rh2 117.3(3)
O2 C1 O1 126.5(5)
O2 C1 C2 117.6(5)
O1 C1 C2 115.9(4)
N1 C2 C1 112.0(4)
N1 C2 C11 112.3(4)
C1 C2 C11 112.8(5)
O3 C3 N1 125.5(6)
O3 C3 C4 128.8(6)
N1 C3 C4 105.7(5)
C9 C4 C5 121.9(7)
C9 C4 C3 108.6(5)
C5 C4 C3 129.4(7)
C4 C5 C6 114.8(9)
C7 C6 C5 121.7(8)
C8 C7 C6 122.0(9)
C7 C8 C9 117.3(10)
C4 C9 C8 122.0(7)
C4 C9 C10 108.0(5)
C8 C9 C10 129.9(7)
O4 C10 N1 124.1(6)
O4 C10 C9 129.2(6)
N1 C10 C9 106.6(5)
C17 C11 C2 113.6(5)
C17 C12 C13 119.3(9)
C14 C13 C12 120.2(9)
C15 C14 C13 122.5(8)
C14 C15 C16 117.7(9)
C15 C16 C17 123.6(8)
C12 C17 C16 116.4(7)
C12 C17 C11 122.8(7)
C16 C17 C11 120.7(7)
O6 C18 O5 126.5(5)
O6 C18 C19 117.1(4)
O5 C18 C19 116.3(4)
N2 C19 C18 112.5(4)
N2 C19 C28 110.4(5)
C18 C19 C28 112.9(4)
O7 C20 N2 124.0(8)
O7 C20 C21 131.8(7)
N2 C20 C21 104.2(8)
C26 C21 C22 122.0(12)
C26 C21 C20 111.1(6)
C22 C21 C20 126.7(13)
C23 C22 C21 118.2(19)
C22 C23 C24 120.3(13)
C23 C24 C25 126(2)
C26 C25 C24 117.5(19)
C25 C26 C21 116.3(11)
C25 C26 C27 136.9(13)
C21 C26 C27 106.7(7)
O8 C27 N2 125.1(6)
O8 C27 C26 127.7(8)
N2 C27 C26 107.2(7)
C34 C28 C19 110.9(5)
C30 C29 C34 121.6(7)
C29 C30 C31 121.3(8)
C32 C31 C30 120.4(7)
C31 C32 C33 118.9(8)
C34 C33 C32 119.6(8)
C33 C34 C29 118.1(6)
C33 C34 C28 119.8(7)
C29 C34 C28 122.0(6)
O9 C35 O10 127.8(5)
O9 C35 C36 115.3(4)
O10 C35 C36 116.9(4)
N3 C36 C45 111.9(5)
N3 C36 C35 112.3(4)
C45 C36 C35 113.2(5)
O11 C37 N3 124.0(5)
O11 C37 C38 130.7(5)
N3 C37 C38 105.2(5)
C43 C38 C39 121.5(6)
C43 C38 C37 109.4(5)
C39 C38 C37 129.0(6)
C40 C39 C38 118.0(6)
C39 C40 C41 120.2(6)
C40 C41 C42 123.0(6)
C43 C42 C41 115.3(7)
C38 C43 C42 121.8(5)
C38 C43 C44 107.8(5)
C42 C43 C44 130.3(6)
O12 C44 N3 124.4(5)
O12 C44 C43 129.6(6)
N3 C44 C43 106.0(4)
C51 C45 C36 110.6(6)
C51 C46 C47 118.4(11)
C46 C47 C48 123.0(12)
C49 C48 C47 116.6(10)
C48 C49 C50 122.6(11)
C51 C50 C49 117.5(10)
C50 C51 C46 121.7(8)
C50 C51 C45 120.5(9)
C46 C51 C45 117.8(8)
O13 C52 O14 127.4(5)
O13 C52 C53 117.0(4)
O14 C52 C53 115.4(4)
N4 C53 C52 110.8(4)
N4 C53 C62 112.1(4)
C52 C53 C62 112.6(4)
O15 C54 N4 124.2(5)
O15 C54 C55 130.4(4)
N4 C54 C55 105.4(4)
C56 C55 C60 120.4(5)
C56 C55 C54 130.9(5)
C60 C55 C54 108.6(4)
C55 C56 C57 118.1(5)
C58 C57 C56 121.7(5)
C57 C58 C59 120.8(6)
C60 C59 C58 117.0(6)
C59 C60 C55 121.9(5)
C59 C60 C61 130.2(5)
C55 C60 C61 107.8(5)
O16 C61 N4 124.3(5)
O16 C61 C60 130.1(6)
N4 C61 C60 105.5(4)
C68 C62 C53 113.3(4)
C68 C63 C64 122.1(8)
C65 C64 C63 120.0(9)
C64 C65 C66 120.9(7)
C67 C66 C65 117.0(9)
C68 C67 C66 122.1(8)
C63 C68 C67 117.8(6)
C63 C68 C62 124.3(6)
C67 C68 C62 117.9(6)
N5 C69 C70 176.9(7)
N6 C71 C72 176.7(8)
N7 C73 C74 167.1(15)
N8 C75 C76 126(3)
N9 C77 C78 134(3)

loop_
_geom_bond_atom_site_label_1
_geom_bond_atom_site_label_2
_geom_bond_distance
Rh1 O1 2.018(4)
Rh1 O9 2.025(3)
Rh1 O13 2.033(3)
Rh1 O5 2.054(3)
Rh1 N5 2.241(4)
Rh1 Rh2 2.3985(5)
Rh2 O14 2.033(3)
Rh2 O2 2.028(4)
Rh2 O6 2.035(3)
Rh2 O10 2.066(3)
Rh2 N6 2.244(4)
N1 C3 1.388(7)
N1 C10 1.396(7)
N1 C2 1.459(7)
N2 C20 1.387(7)
N2 C19 1.447(6)
N2 C27 1.434(9)
N3 C44 1.387(7)
N3 C37 1.409(7)
N3 C36 1.431(6)
N4 C61 1.381(7)
N4 C54 1.402(6)
N4 C53 1.459(6)
N5 C69 1.119(7)
N6 C71 1.102(7)
O1 C1 1.261(6)
O2 C1 1.268(6)
O3 C3 1.198(8)
O4 C10 1.237(7)
O5 C18 1.272(6)
O6 C18 1.241(6)
O7 C20 1.154(10)
O8 C27 1.213(9)
O9 C35 1.246(6)
O10 C35 1.262(6)
O11 C37 1.185(7)
O12 C44 1.231(7)
O13 C52 1.268(6)
O14 C52 1.268(6)
O15 C54 1.209(6)
O16 C61 1.210(6)
C1 C2 1.528(7)
C2 C11 1.545(8)
C3 C4 1.478(9)
C4 C9 1.370(10)
C4 C5 1.382(9)
C5 C6 1.430(14)
C6 C7 1.408(16)
C7 C8 1.307(16)
C8 C9 1.426(10)
C9 C10 1.461(9)
C11 C17 1.503(9)
C12 C17 1.366(11)
C12 C13 1.415(14)
C13 C14 1.340(15)
C14 C15 1.318(13)
C15 C16 1.374(10)
C16 C17 1.394(10)
C18 C19 1.532(7)
C19 C28 1.537(8)
C20 C21 1.483(13)
C21 C26 1.372(14)
C21 C22 1.454(10)
C22 C23 1.28(3)
C23 C24 1.32(4)
C24 C25 1.37(2)
C25 C26 1.392(13)
C26 C27 1.445(10)
C28 C34 1.527(8)
C29 C30 1.350(9)
C29 C34 1.380(10)
C30 C31 1.338(13)
C31 C32 1.372(13)
C32 C33 1.423(10)
C33 C34 1.378(10)
C35 C36 1.545(7)
C36 C45 1.522(9)
C37 C38 1.468(8)
C38 C43 1.369(8)
C38 C39 1.399(7)
C39 C40 1.363(10)
C40 C41 1.374(11)
C41 C42 1.412(10)
C42 C43 1.384(8)
C43 C44 1.484(7)
C45 C51 1.537(10)
C46 C51 1.376(14)
C46 C47 1.379(14)
C47 C48 1.399(16)
C48 C49 1.340(15)
C49 C50 1.443(13)
C50 C51 1.357(12)
C52 C53 1.528(7)
C53 C62 1.527(7)
C54 C55 1.478(8)
C55 C56 1.365(7)
C55 C60 1.381(7)
C56 C57 1.379(9)
C57 C58 1.361(10)
C58 C59 1.392(9)
C59 C60 1.375(9)
C60 C61 1.497(7)
C62 C68 1.523(7)
C63 C68 1.335(9)
C63 C64 1.390(11)
C64 C65 1.341(14)
C65 C66 1.389(14)
C66 C67 1.405(11)
C67 C68 1.381(10)
C69 C70 1.443(10)
C71 C72 1.474(8)
N7 C73 1.204(14)
C73 C74 1.375(14)
N8 C75 1.28(2)
C75 C76 1.40(2)
N9 C77 1.222(19)
C77 C78 1.380(19)

loop_
_geom_torsion_atom_site_label_1
_geom_torsion_atom_site_label_2
_geom_torsion_atom_site_label_3
_geom_torsion_atom_site_label_4
_geom_torsion
O1 Rh1 Rh2 O14 88.29(15)
O9 Rh1 Rh2 O14 -91.20(16)
O13 Rh1 Rh2 O14 -5.14(15)
O5 Rh1 Rh2 O14 175.72(17)
N5 Rh1 Rh2 O14 -56(5)
O1 Rh1 Rh2 O2 -4.65(14)
O9 Rh1 Rh2 O2 175.85(16)
O13 Rh1 Rh2 O2 -98.09(14)
O5 Rh1 Rh2 O2 82.77(14)
N5 Rh1 Rh2 O2 -149(5)
O1 Rh1 Rh2 O6 -91.87(15)
O9 Rh1 Rh2 O6 88.64(14)
O13 Rh1 Rh2 O6 174.70(15)
O5 Rh1 Rh2 O6 -4.44(14)
N5 Rh1 Rh2 O6 124(5)
O1 Rh1 Rh2 O10 175.60(16)
O9 Rh1 Rh2 O10 -3.89(14)
O13 Rh1 Rh2 O10 82.17(15)
O5 Rh1 Rh2 O10 -96.97(14)
N5 Rh1 Rh2 O10 31(5)
O1 Rh1 Rh2 N6 130(6)
O9 Rh1 Rh2 N6 -49(6)
O13 Rh1 Rh2 N6 37(6)
O5 Rh1 Rh2 N6 -143(6)
N5 Rh1 Rh2 N6 -14(7)
O1 Rh1 N5 C69 17(5)
O9 Rh1 N5 C69 -163(5)
O13 Rh1 N5 C69 111(5)
O5 Rh1 N5 C69 -70(5)
Rh2 Rh1 N5 C69 161(4)
O14 Rh2 N6 C71 -45(4)
O2 Rh2 N6 C71 48(4)
O6 Rh2 N6 C71 135(4)
O10 Rh2 N6 C71 -132(4)
Rh1 Rh2 N6 C71 -86(7)
O9 Rh1 O1 C1 18(3)
O13 Rh1 O1 C1 98.4(4)
O5 Rh1 O1 C1 -76.9(3)
N5 Rh1 O1 C1 -170.1(3)
Rh2 Rh1 O1 C1 10.7(3)
O14 Rh2 O2 C1 -88.2(4)
O6 Rh2 O2 C1 88.2(4)
O10 Rh2 O2 C1 3(2)
N6 Rh2 O2 C1 -179.0(4)
Rh1 Rh2 O2 C1 0.2(3)
O1 Rh1 O5 C18 90.2(4)
O9 Rh1 O5 C18 -86.0(4)
O13 Rh1 O5 C18 -8(2)
N5 Rh1 O5 C18 -176.8(4)
Rh2 Rh1 O5 C18 2.2(3)
O14 Rh2 O6 C18 11(3)
O2 Rh2 O6 C18 -79.7(4)
O10 Rh2 O6 C18 95.8(4)
N6 Rh2 O6 C18 -172.4(4)
Rh1 Rh2 O6 C18 8.4(4)
O1 Rh1 O9 C35 0(3)
O13 Rh1 O9 C35 -80.7(4)
O5 Rh1 O9 C35 94.7(4)
N5 Rh1 O9 C35 -172.0(4)
Rh2 Rh1 O9 C35 7.3(4)
O14 Rh2 O10 C35 90.5(4)
O2 Rh2 O10 C35 -1(2)
O6 Rh2 O10 C35 -86.0(4)
N6 Rh2 O10 C35 -179.0(4)
Rh1 Rh2 O10 C35 1.9(3)
O1 Rh1 O13 C52 -85.1(4)
O9 Rh1 O13 C52 91.1(4)
O5 Rh1 O13 C52 13(2)
N5 Rh1 O13 C52 -178.4(4)
Rh2 Rh1 O13 C52 2.6(3)
O2 Rh2 O14 C52 97.1(4)
O6 Rh2 O14 C52 7(3)
O10 Rh2 O14 C52 -78.3(4)
N6 Rh2 O14 C52 -170.0(4)
Rh1 Rh2 O14 C52 9.2(3)
Rh2 O2 C1 O1 8.9(7)
Rh2 O2 C1 C2 -169.5(3)
Rh1 O1 C1 O2 -14.6(7)
Rh1 O1 C1 C2 163.9(3)
C3 N1 C2 C1 -113.4(5)
C10 N1 C2 C1 75.9(6)
C3 N1 C2 C11 118.5(6)
C10 N1 C2 C11 -52.2(7)
O2 C1 C2 N1 -125.3(5)
O1 C1 C2 N1 56.1(6)
O2 C1 C2 C11 2.5(7)
O1 C1 C2 C11 -176.1(5)
C10 N1 C3 O3 179.0(6)
C2 N1 C3 O3 7.0(9)
C10 N1 C3 C4 -1.5(6)
C2 N1 C3 C4 -173.4(4)
O3 C3 C4 C9 -178.2(6)
N1 C3 C4 C9 2.3(6)
O3 C3 C4 C5 -0.4(10)
N1 C3 C4 C5 -179.9(6)
C9 C4 C5 C6 -3.5(9)
C3 C4 C5 C6 179.0(6)
C4 C5 C6 C7 5.1(12)
C5 C6 C7 C8 -5.7(16)
C6 C7 C8 C9 4.0(16)
C5 C4 C9 C8 2.3(10)
C3 C4 C9 C8 -179.8(7)
C5 C4 C9 C10 179.8(6)
C3 C4 C9 C10 -2.3(7)
C7 C8 C9 C4 -2.4(13)
C7 C8 C9 C10 -179.3(8)
C3 N1 C10 O4 -177.9(6)
C2 N1 C10 O4 -6.2(10)
C3 N1 C10 C9 0.1(7)
C2 N1 C10 C9 171.8(5)
C4 C9 C10 O4 179.3(7)
C8 C9 C10 O4 -3.5(13)
C4 C9 C10 N1 1.4(7)
C8 C9 C10 N1 178.6(8)
N1 C2 C11 C17 -52.3(7)
C1 C2 C11 C17 -180.0(5)
C17 C12 C13 C14 -4(2)
C12 C13 C14 C15 5(2)
C13 C14 C15 C16 -5.0(17)
C14 C15 C16 C17 4.3(12)
C13 C12 C17 C16 2.7(16)
C13 C12 C17 C11 -178.0(11)
C15 C16 C17 C12 -3.2(12)
C15 C16 C17 C11 177.6(7)
C2 C11 C17 C12 -48.6(11)
C2 C11 C17 C16 130.6(6)
Rh2 O6 C18 O5 -9.6(7)
Rh2 O6 C18 C19 172.9(3)
Rh1 O5 C18 O6 4.1(7)
Rh1 O5 C18 C19 -178.3(3)
C20 N2 C19 C18 -124.5(6)
C27 N2 C19 C18 63.2(6)
C20 N2 C19 C28 108.4(6)
C27 N2 C19 C28 -64.0(6)
O6 C18 C19 N2 -143.8(5)
O5 C18 C19 N2 38.4(6)
O6 C18 C19 C28 -18.0(7)
O5 C18 C19 C28 164.3(5)
C19 N2 C20 O7 5.0(10)
C27 N2 C20 O7 178.1(7)
C19 N2 C20 C21 -173.2(5)
C27 N2 C20 C21 -0.1(6)
O7 C20 C21 C26 -177.5(8)
N2 C20 C21 C26 0.5(8)
O7 C20 C21 C22 6.5(13)
N2 C20 C21 C22 -175.6(7)
C26 C21 C22 C23 2.3(15)
C20 C21 C22 C23 178.0(10)
C21 C22 C23 C24 -3(2)
C22 C23 C24 C25 3(3)
C23 C24 C25 C26 -2(3)
C24 C25 C26 C21 1.3(16)
C24 C25 C26 C27 -174.5(12)
C22 C21 C26 C25 -1.4(12)
C20 C21 C26 C25 -177.6(7)
C22 C21 C26 C27 175.6(7)
C20 C21 C26 C27 -0.7(8)
C20 N2 C27 O8 179.4(6)
C19 N2 C27 O8 -7.3(9)
C20 N2 C27 C26 -0.2(7)
C19 N2 C27 C26 173.1(5)
C25 C26 C27 O8 -3.0(15)
C21 C26 C27 O8 -179.0(7)
C25 C26 C27 N2 176.6(10)
C21 C26 C27 N2 0.5(7)
N2 C19 C28 C34 -56.9(7)
C18 C19 C28 C34 176.1(5)
C34 C29 C30 C31 0.7(11)
C29 C30 C31 C32 -3.3(13)
C30 C31 C32 C33 3.1(13)
C31 C32 C33 C34 -0.4(11)
C32 C33 C34 C29 -2.0(10)
C32 C33 C34 C28 -178.7(6)
C30 C29 C34 C33 2.0(10)
C30 C29 C34 C28 178.5(6)
C19 C28 C34 C33 108.4(7)
C19 C28 C34 C29 -68.1(7)
Rh1 O9 C35 O10 -8.4(7)
Rh1 O9 C35 C36 172.8(3)
Rh2 O10 C35 O9 3.6(7)
Rh2 O10 C35 C36 -177.6(4)
C44 N3 C36 C45 -61.5(7)
C37 N3 C36 C45 105.2(7)
C44 N3 C36 C35 67.1(7)
C37 N3 C36 C35 -126.2(6)
O9 C35 C36 N3 -159.3(5)
O10 C35 C36 N3 21.8(7)
O9 C35 C36 C45 -31.4(8)
O10 C35 C36 C45 149.7(6)
C44 N3 C37 O11 174.6(6)
C36 N3 C37 O11 6.2(9)
C44 N3 C37 C38 -4.1(6)
C36 N3 C37 C38 -172.4(5)
O11 C37 C38 C43 -176.3(7)
N3 C37 C38 C43 2.2(6)
O11 C37 C38 C39 7.0(11)
N3 C37 C38 C39 -174.4(6)
C43 C38 C39 C40 0.4(9)
C37 C38 C39 C40 176.7(6)
C38 C39 C40 C41 1.6(10)
C39 C40 C41 C42 -4.3(12)
C40 C41 C42 C43 4.7(11)
C39 C38 C43 C42 0.3(9)
C37 C38 C43 C42 -176.7(6)
C39 C38 C43 C44 177.2(5)
C37 C38 C43 C44 0.2(6)
C41 C42 C43 C38 -2.7(9)
C41 C42 C43 C44 -178.8(6)
C37 N3 C44 O12 -177.6(6)
C36 N3 C44 O12 -9.6(9)
C37 N3 C44 C43 4.2(6)
C36 N3 C44 C43 172.2(5)
C38 C43 C44 O12 179.3(6)
C42 C43 C44 O12 -4.2(11)
C38 C43 C44 N3 -2.7(6)
C42 C43 C44 N3 173.9(6)
N3 C36 C45 C51 -47.5(9)
C35 C36 C45 C51 -175.6(6)
C51 C46 C47 C48 -2(2)
C46 C47 C48 C49 1(2)
C47 C48 C49 C50 1.5(19)
C48 C49 C50 C51 -3.7(18)
C49 C50 C51 C46 3.3(15)
C49 C50 C51 C45 -175.1(8)
C47 C46 C51 C50 -0.8(17)
C47 C46 C51 C45 177.6(10)
C36 C45 C51 C50 93.9(10)
C36 C45 C51 C46 -84.5(10)
Rh1 O13 C52 O14 4.4(7)
Rh1 O13 C52 C53 -169.8(3)
Rh2 O14 C52 O13 -10.5(7)
Rh2 O14 C52 C53 163.8(3)
C61 N4 C53 C52 62.7(6)
C54 N4 C53 C52 -112.2(5)
C61 N4 C53 C62 -64.1(6)
C54 N4 C53 C62 121.0(5)
O13 C52 C53 N4 -136.1(4)
O14 C52 C53 N4 49.0(6)
O13 C52 C53 C62 -9.6(7)
O14 C52 C53 C62 175.5(5)
C61 N4 C54 O15 -176.3(5)
C53 N4 C54 O15 -0.9(8)
C61 N4 C54 C55 4.8(6)
C53 N4 C54 C55 -179.8(4)
O15 C54 C55 C56 -1.7(10)
N4 C54 C55 C56 177.1(5)
O15 C54 C55 C60 178.9(6)
N4 C54 C55 C60 -2.3(6)
C60 C55 C56 C57 0.8(8)
C54 C55 C56 C57 -178.5(5)
C55 C56 C57 C58 -1.7(9)
C56 C57 C58 C59 0.0(10)
C57 C58 C59 C60 2.6(10)
C58 C59 C60 C55 -3.5(10)
C58 C59 C60 C61 179.0(6)
C56 C55 C60 C59 1.9(9)
C54 C55 C60 C59 -178.6(6)
C56 C55 C60 C61 179.8(5)
C54 C55 C60 C61 -0.7(6)
C54 N4 C61 O16 176.9(6)
C53 N4 C61 O16 1.6(9)
C54 N4 C61 C60 -5.2(6)
C53 N4 C61 C60 179.5(5)
C59 C60 C61 O16 -1.1(12)
C55 C60 C61 O16 -178.8(7)
C59 C60 C61 N4 -178.8(7)
C55 C60 C61 N4 3.5(6)
N4 C53 C62 C68 -69.1(6)
C52 C53 C62 C68 165.1(5)
C68 C63 C64 C65 0.8(13)
C63 C64 C65 C66 -2.3(13)
C64 C65 C66 C67 2.9(13)
C65 C66 C67 C68 -2.1(14)
C64 C63 C68 C67 0.0(11)
C64 C63 C68 C62 179.3(7)
C66 C67 C68 C63 0.7(12)
C66 C67 C68 C62 -178.6(7)
C53 C62 C68 C63 90.7(8)
C53 C62 C68 C67 -90.0(7)
Rh1 N5 C69 C70 6(18)
Rh2 N6 C71 C72 135(12)
